data_7108298
loop_
_publ_author_name
'Thomas Carey'
'Avelino Corma'
'Fernando Rey'
'Chiu C. Tang'
'Joseph A. Hriljac'
'Paul A. Anderson'

_publ_section_title
;
 The effect of extra framework species on the intrinsic negative thermal
 expansion property of zeolites with the LTA topology
;
_journal_name_full Chem.Commun.
_journal_page_first 5829
_journal_paper_doi 10.1039/c2cc30582h
_journal_volume 48
_journal_year 2012
_chemical_formula_sum 'Ag86.99 Al96 O384 Si96'
_chemical_formula_weight 20737.69
_chemical_name_mineral dehydrated_AgA
_space_group_IT_number 226
_symmetry_space_group_name_Hall '-F 4a 2 3'
_symmetry_space_group_name_H-M 'F m -3 c'
_cell_angle_alpha 90
_cell_angle_beta 90
_cell_angle_gamma 90
_cell_formula_units_Z 1
_cell_length_a 24.676870(63)
_cell_length_b 24.676870(63)
_cell_length_c 24.676870(63)
_cell_volume 15026.93(7)
_exptl_crystal_density_diffrn 2.30013
_exptl_crystal_density_method 'not measured'
_cod_data_source_file c2cc30582h_3.txt
_cod_data_source_block Dehydrated_Ag_Zeolite_A_200K
_cod_original_cell_volume 15026.93(11)
_cod_original_sg_symbol_H-M Fm-3c
_cod_original_formula_sum 'Ag86.99 Si96 Al96 O384'
_cod_database_code 7108298

loop_
_symmetry_equiv_pos_as_xyz
'-x, -y, -z'
'-x, -y, z'
'-x, y, -z'
'-x, y, z'
'-x+1/2, -z+1/2, -y+1/2'
'-x+1/2, -z+1/2, y+1/2'
'-x+1/2, z+1/2, -y+1/2'
'-x+1/2, z+1/2, y+1/2'
'-y, -z, -x'
'-y, -z, x'
'-y, z, -x'
'-y, z, x'
'-y+1/2, -x+1/2, -z+1/2'
'-y+1/2, -x+1/2, z+1/2'
'-y+1/2, x+1/2, -z+1/2'
'-y+1/2, x+1/2, z+1/2'
'-z, -x, -y'
'-z, -x, y'
'-z, x, -y'
'-z, x, y'
'-z+1/2, -y+1/2, -x+1/2'
'-z+1/2, -y+1/2, x+1/2'
'-z+1/2, y+1/2, -x+1/2'
'-z+1/2, y+1/2, x+1/2'
'z, -x, -y'
'z, -x, y'
'z, x, -y'
'z, x, y'
'z+1/2, -y+1/2, -x+1/2'
'z+1/2, -y+1/2, x+1/2'
'z+1/2, y+1/2, -x+1/2'
'z+1/2, y+1/2, x+1/2'
'y, -z, -x'
'y, -z, x'
'y, z, -x'
'y, z, x'
'y+1/2, -x+1/2, -z+1/2'
'y+1/2, -x+1/2, z+1/2'
'y+1/2, x+1/2, -z+1/2'
'y+1/2, x+1/2, z+1/2'
'x, -y, -z'
'x, -y, z'
'x, y, -z'
'x, y, z'
'x+1/2, -z+1/2, -y+1/2'
'x+1/2, -z+1/2, y+1/2'
'x+1/2, z+1/2, -y+1/2'
'x+1/2, z+1/2, y+1/2'
'-x+1/2, -y+1/2, -z'
'-x+1/2, -y+1/2, z'
'-x+1/2, y+1/2, -z'
'-x+1/2, y+1/2, z'
'-x, -z, -y+1/2'
'-x, -z, y+1/2'
'-x, z, -y+1/2'
'-x, z, y+1/2'
'-y+1/2, -z+1/2, -x'
'-y+1/2, -z+1/2, x'
'-y+1/2, z+1/2, -x'
'-y+1/2, z+1/2, x'
'-y, -x, -z+1/2'
'-y, -x, z+1/2'
'-y, x, -z+1/2'
'-y, x, z+1/2'
'-z+1/2, -x+1/2, -y'
'-z+1/2, -x+1/2, y'
'-z+1/2, x+1/2, -y'
'-z+1/2, x+1/2, y'
'-z, -y, -x+1/2'
'-z, -y, x+1/2'
'-z, y, -x+1/2'
'-z, y, x+1/2'
'z+1/2, -x+1/2, -y'
'z+1/2, -x+1/2, y'
'z+1/2, x+1/2, -y'
'z+1/2, x+1/2, y'
'z, -y, -x+1/2'
'z, -y, x+1/2'
'z, y, -x+1/2'
'z, y, x+1/2'
'y+1/2, -z+1/2, -x'
'y+1/2, -z+1/2, x'
'y+1/2, z+1/2, -x'
'y+1/2, z+1/2, x'
'y, -x, -z+1/2'
'y, -x, z+1/2'
'y, x, -z+1/2'
'y, x, z+1/2'
'x+1/2, -y+1/2, -z'
'x+1/2, -y+1/2, z'
'x+1/2, y+1/2, -z'
'x+1/2, y+1/2, z'
'x, -z, -y+1/2'
'x, -z, y+1/2'
'x, z, -y+1/2'
'x, z, y+1/2'
'-x+1/2, -y, -z+1/2'
'-x+1/2, -y, z+1/2'
'-x+1/2, y, -z+1/2'
'-x+1/2, y, z+1/2'
'-x, -z+1/2, -y'
'-x, -z+1/2, y'
'-x, z+1/2, -y'
'-x, z+1/2, y'
'-y+1/2, -z, -x+1/2'
'-y+1/2, -z, x+1/2'
'-y+1/2, z, -x+1/2'
'-y+1/2, z, x+1/2'
'-y, -x+1/2, -z'
'-y, -x+1/2, z'
'-y, x+1/2, -z'
'-y, x+1/2, z'
'-z+1/2, -x, -y+1/2'
'-z+1/2, -x, y+1/2'
'-z+1/2, x, -y+1/2'
'-z+1/2, x, y+1/2'
'-z, -y+1/2, -x'
'-z, -y+1/2, x'
'-z, y+1/2, -x'
'-z, y+1/2, x'
'z+1/2, -x, -y+1/2'
'z+1/2, -x, y+1/2'
'z+1/2, x, -y+1/2'
'z+1/2, x, y+1/2'
'z, -y+1/2, -x'
'z, -y+1/2, x'
'z, y+1/2, -x'
'z, y+1/2, x'
'y+1/2, -z, -x+1/2'
'y+1/2, -z, x+1/2'
'y+1/2, z, -x+1/2'
'y+1/2, z, x+1/2'
'y, -x+1/2, -z'
'y, -x+1/2, z'
'y, x+1/2, -z'
'y, x+1/2, z'
'x+1/2, -y, -z+1/2'
'x+1/2, -y, z+1/2'
'x+1/2, y, -z+1/2'
'x+1/2, y, z+1/2'
'x, -z+1/2, -y'
'x, -z+1/2, y'
'x, z+1/2, -y'
'x, z+1/2, y'
'-x, -y+1/2, -z+1/2'
'-x, -y+1/2, z+1/2'
'-x, y+1/2, -z+1/2'
'-x, y+1/2, z+1/2'
'-x+1/2, -z, -y'
'-x+1/2, -z, y'
'-x+1/2, z, -y'
'-x+1/2, z, y'
'-y, -z+1/2, -x+1/2'
'-y, -z+1/2, x+1/2'
'-y, z+1/2, -x+1/2'
'-y, z+1/2, x+1/2'
'-y+1/2, -x, -z'
'-y+1/2, -x, z'
'-y+1/2, x, -z'
'-y+1/2, x, z'
'-z, -x+1/2, -y+1/2'
'-z, -x+1/2, y+1/2'
'-z, x+1/2, -y+1/2'
'-z, x+1/2, y+1/2'
'-z+1/2, -y, -x'
'-z+1/2, -y, x'
'-z+1/2, y, -x'
'-z+1/2, y, x'
'z, -x+1/2, -y+1/2'
'z, -x+1/2, y+1/2'
'z, x+1/2, -y+1/2'
'z, x+1/2, y+1/2'
'z+1/2, -y, -x'
'z+1/2, -y, x'
'z+1/2, y, -x'
'z+1/2, y, x'
'y, -z+1/2, -x+1/2'
'y, -z+1/2, x+1/2'
'y, z+1/2, -x+1/2'
'y, z+1/2, x+1/2'
'y+1/2, -x, -z'
'y+1/2, -x, z'
'y+1/2, x, -z'
'y+1/2, x, z'
'x, -y+1/2, -z+1/2'
'x, -y+1/2, z+1/2'
'x, y+1/2, -z+1/2'
'x, y+1/2, z+1/2'
'x+1/2, -z, -y'
'x+1/2, -z, y'
'x+1/2, z, -y'
'x+1/2, z, y'

loop_
_atom_site_label
_atom_site_type_symbol
_atom_site_symmetry_multiplicity
_atom_site_fract_x
_atom_site_fract_y
_atom_site_fract_z
_atom_site_occupancy
_atom_site_B_iso_or_equiv
Si1 Si+4 96 0 0.09387(26) 0.18397(25) 1 0.579(40)
Al1 Al+3 96 0 0.18529(27) 0.09203(28) 1 0.579(40)
O1 O-2 96 0 0.10898(24) 0.24793(66) 1 1.000(82)
O2 O-2 96 0 0.14667(45) 0.15241(47) 1 1.000(82)
O3 O-2 192 0.05287(30) 0.05667(29) 0.17080(16) 1 1.000(82)
I1 Ag+1 64 0.096390(29) 0.096390(29) 0.096390(29) 0.9513(31) 2.445(32)
I2 Ag+1 96 0 0.22475(22) 0.20821(23) 0.1833(12) 2.445(32)
I4 Ag+1 48 0 0 0.07894(25) 0.1773(16) 2.445(32)
